data_7047700
loop_
_publ_author_name
'Chen, Ruijiao'
'Wu, Xiaowen'
'Su, Zhi'

_publ_section_title
;
 Structural insights into T<sub>2</sub>-cluster-containing chalcogenides
 with vertex-, edge- and face-sharing connection modes of NaQ<sub>6</sub>
 ligands: Na<sub>3</sub>ZnM<sup>III</sup>Q<sub>4</sub> (M<sup>III</sup> =
 In, Ga; Q = S, Se).
;
_journal_issue 43
_journal_name_full 'Dalton transactions (Cambridge, England : 2003)'
_journal_page_first 15538
_journal_page_last 15544
_journal_paper_doi 10.1039/c8dt03281e
_journal_volume 47
_journal_year 2018
_chemical_formula_sum 'Ga Na3 Se4 Zn'
_chemical_formula_weight 519.90
_space_group_IT_number 142
_space_group_name_Hall '-I 4bd 2c'
_space_group_name_H-M_alt 'I 41/a c d :2'
_symmetry_cell_setting tetragonal
_symmetry_space_group_name_Hall '-I 4bd 2c'
_symmetry_space_group_name_H-M 'I 41/a c d :2'
_atom_sites_solution_primary direct
_atom_sites_solution_secondary difmap
_audit_creation_method SHELXL-97
_audit_update_record
;
2018-05-24 deposited with the CCDC.
2018-10-02 downloaded from the CCDC.
;
_cell_angle_alpha 90.00
_cell_angle_beta 90.00
_cell_angle_gamma 90.00
_cell_formula_units_Z 16
_cell_length_a 13.481(7)
_cell_length_b 13.481(7)
_cell_length_c 19.26(2)
_cell_measurement_reflns_used 1072
_cell_measurement_temperature 296(2)
_cell_measurement_theta_max 23.64
_cell_measurement_theta_min 3.01
_cell_volume 3500(4)
_computing_cell_refinement 'Bruker SMART'
_computing_data_collection 'Bruker SMART'
_computing_data_reduction 'Bruker SAINT'
_computing_molecular_graphics 'Bruker SHELXTL'
_computing_publication_material 'Bruker SHELXTL'
_computing_structure_refinement 'SHELXL-97 (Sheldrick, 1997)'
_computing_structure_solution 'SHELXS-97 (Sheldrick, 1990)'
_diffrn_ambient_temperature 296(2)
_diffrn_measured_fraction_theta_full 0.999
_diffrn_measured_fraction_theta_max 0.999
_diffrn_measurement_device_type 'CCD area detector'
_diffrn_measurement_method 'phi and omega scans'
_diffrn_radiation_monochromator graphite
_diffrn_radiation_source 'fine-focus sealed tube'
_diffrn_radiation_type MoK\a
_diffrn_radiation_wavelength 0.71073
_diffrn_reflns_av_R_equivalents 0.0782
_diffrn_reflns_av_sigmaI/netI 0.0393
_diffrn_reflns_limit_h_max 14
_diffrn_reflns_limit_h_min -17
_diffrn_reflns_limit_k_max 14
_diffrn_reflns_limit_k_min -17
_diffrn_reflns_limit_l_max 24
_diffrn_reflns_limit_l_min -24
_diffrn_reflns_number 9810
_diffrn_reflns_theta_full 27.50
_diffrn_reflns_theta_max 27.50
_diffrn_reflns_theta_min 3.01
_exptl_absorpt_coefficient_mu 22.511
_exptl_absorpt_correction_T_max 0.7456
_exptl_absorpt_correction_T_min 0.5963
_exptl_absorpt_correction_type multi-scan
_exptl_absorpt_process_details SADABS
_exptl_crystal_colour red
_exptl_crystal_density_diffrn 3.946
_exptl_crystal_density_method 'not measured'
_exptl_crystal_description block
_exptl_crystal_F_000 3680
_exptl_crystal_size_max 0.135
_exptl_crystal_size_mid 0.124
_exptl_crystal_size_min 0.108
_refine_diff_density_max 0.793
_refine_diff_density_min -0.698
_refine_diff_density_rms 0.190
_refine_ls_extinction_coef 0.000135(18)
_refine_ls_extinction_expression Fc^*^=kFc[1+0.001xFc^2^\l^3^/sin(2\q)]^-1/4^
_refine_ls_extinction_method SHELXL
_refine_ls_goodness_of_fit_ref 1.047
_refine_ls_matrix_type full
_refine_ls_number_parameters 44
_refine_ls_number_reflns 1015
_refine_ls_number_restraints 0
_refine_ls_restrained_S_all 1.047
_refine_ls_R_factor_all 0.0568
_refine_ls_R_factor_gt 0.0312
_refine_ls_shift/su_max 0.000
_refine_ls_shift/su_mean 0.000
_refine_ls_structure_factor_coef Fsqd
_refine_ls_weighting_details 'calc w=1/[\s^2^(Fo^2^)+(0.0184P)^2^+25.3902P] where P=(Fo^2^+2Fc^2^)/3'
_refine_ls_weighting_scheme calc
_refine_ls_wR_factor_gt 0.0570
_refine_ls_wR_factor_ref 0.0641
_reflns_number_gt 709
_reflns_number_total 1015
_reflns_threshold_expression >2sigma(I)
_cod_data_source_file c8dt03281e2.cif
_cod_data_source_block 232
_cod_depositor_comments
;
The following automatic conversions were performed:

'_symmetry_cell_setting' value 'Tetragonal' changed to 'tetragonal'
according to
/home/data/users/saulius/crontab/automatic-downloads/rss-feeds/RSC/lib/dictionaries/cif_core.dic
dictionary named 'cif_core.dic' version 2.4.2 from 2011-04-26.

Automatic conversion script
Id: cif_fix_values 4973 2017-02-22 13:04:09Z antanas 

 Adding full bibliography for 7047699--7047702.cif.
;
_cod_original_cell_volume 3500(5)
_cod_original_sg_symbol_H-M I4(1)/acd
_cod_database_code 7047700

loop_
_symmetry_equiv_pos_as_xyz
'x, y, z'
'-x+1/2, -y, z+1/2'
'-y+1/4, x+3/4, z+1/4'
'y+1/4, -x+1/4, z+3/4'
'-x+1/2, y, -z'
'x, -y, -z+1/2'
'y+1/4, x+3/4, -z+3/4'
'-y+1/4, -x+1/4, -z+1/4'
'x+1/2, y+1/2, z+1/2'
'-x+1, -y+1/2, z+1'
'-y+3/4, x+5/4, z+3/4'
'y+3/4, -x+3/4, z+5/4'
'-x+1, y+1/2, -z+1/2'
'x+1/2, -y+1/2, -z+1'
'y+3/4, x+5/4, -z+5/4'
'-y+3/4, -x+3/4, -z+3/4'
'-x, -y, -z'
'x-1/2, y, -z-1/2'
'y-1/4, -x-3/4, -z-1/4'
'-y-1/4, x-1/4, -z-3/4'
'x-1/2, -y, z'
'-x, y, z-1/2'
'-y-1/4, -x-3/4, z-3/4'
'y-1/4, x-1/4, z-1/4'
'-x+1/2, -y+1/2, -z+1/2'
'x, y+1/2, -z'
'y+1/4, -x-1/4, -z+1/4'
'-y+1/4, x+1/4, -z-1/4'
'x, -y+1/2, z+1/2'
'-x+1/2, y+1/2, z'
'-y+1/4, -x-1/4, z-1/4'
'y+1/4, x+1/4, z+1/4'

loop_
_atom_site_label
_atom_site_type_symbol
_atom_site_fract_x
_atom_site_fract_y
_atom_site_fract_z
_atom_site_U_iso_or_equiv
_atom_site_adp_type
_atom_site_occupancy
_atom_site_symmetry_multiplicity
_atom_site_calc_flag
_atom_site_refinement_flags
Ga1 Ga 0.62191(5) 0.32865(5) 0.06150(4) 0.0206(2) Uani 0.50 1 d P
Zn1 Zn 0.62191(5) 0.32865(5) 0.06150(4) 0.0206(2) Uani 0.50 1 d P
Na1 Na 0.3744(3) 0.4104(3) -0.0071(3) 0.107(2) Uani 1 1 d .
Na2 Na 0.8826(2) 0.3674(2) 0.1250 0.0450(11) Uani 1 2 d S
Se1 Se 0.5000 0.2500 -0.01618(4) 0.0238(2) Uani 1 2 d S
Se2 Se 0.7500 0.42089(7) 0.0000 0.0217(2) Uani 1 2 d S
Se3 Se 0.54533(5) 0.46198(5) 0.12596(4) 0.0268(2) Uani 1 1 d .

loop_
_atom_site_aniso_label
_atom_site_aniso_U_11
_atom_site_aniso_U_22
_atom_site_aniso_U_33
_atom_site_aniso_U_23
_atom_site_aniso_U_13
_atom_site_aniso_U_12
Ga1 0.0180(4) 0.0192(4) 0.0247(4) 0.0025(3) 0.0033(3) 0.0000(3)
Zn1 0.0180(4) 0.0192(4) 0.0247(4) 0.0025(3) 0.0033(3) 0.0000(3)
Na1 0.087(3) 0.049(2) 0.186(5) 0.053(3) 0.083(3) 0.046(2)
Na2 0.0497(17) 0.0497(17) 0.036(2) -0.0017(15) -0.0017(15) -0.003(2)
Se1 0.0216(5) 0.0219(5) 0.0278(5) 0.000 0.000 0.0024(4)
Se2 0.0196(5) 0.0163(5) 0.0291(5) 0.000 0.0083(4) 0.000
Se3 0.0262(4) 0.0187(4) 0.0356(4) -0.0001(3) 0.0118(3) 0.0003(3)

loop_
_atom_type_symbol
_atom_type_description
_atom_type_scat_dispersion_real
_atom_type_scat_dispersion_imag
_atom_type_scat_source
Na Na 0.0362 0.0249 'International Tables Vol C Tables 4.2.6.8 and 6.1.1.4'
Se Se -0.0929 2.2259 'International Tables Vol C Tables 4.2.6.8 and 6.1.1.4'
Ga Ga 0.2307 1.6083 'International Tables Vol C Tables 4.2.6.8 and 6.1.1.4'
Zn Zn 0.2839 1.4301 'International Tables Vol C Tables 4.2.6.8 and 6.1.1.4'

loop_
_geom_angle_atom_site_label_1
_geom_angle_atom_site_label_2
_geom_angle_atom_site_label_3
_geom_angle
_geom_angle_site_symmetry_1
_geom_angle_site_symmetry_3
Se3 Ga1 Se3 118.56(7) 27_565 .
Se3 Ga1 Se2 103.99(4) 27_565 .
Se3 Ga1 Se2 99.96(4) . .
Se3 Ga1 Se1 110.12(4) 27_565 .
Se3 Ga1 Se1 110.32(4) . .
Se2 Ga1 Se1 113.43(7) . .
Se3 Ga1 Na1 62.42(9) 27_565 10_554
Se3 Ga1 Na1 152.78(9) . 10_554
Se2 Ga1 Na1 106.13(11) . 10_554
Se1 Ga1 Na1 51.75(6) . 10_554
Se1 Na1 Se2 178.11(16) . 17_665
Se1 Na1 Se3 100.15(12) . 17_665
Se2 Na1 Se3 78.10(9) 17_665 17_665
Se1 Na1 Se3 83.84(10) . 20_656
Se2 Na1 Se3 97.87(12) 17_665 20_656
Se3 Na1 Se3 174.96(18) 17_665 20_656
Se1 Na1 Na1 128.20(10) . 5
Se2 Na1 Na1 53.51(9) 17_665 5
Se3 Na1 Na1 114.4(2) 17_665 5
Se3 Na1 Na1 64.63(13) 20_656 5
Se1 Na1 Ga1 44.63(6) . 10_554
Se2 Na1 Ga1 137.24(13) 17_665 10_554
Se3 Na1 Ga1 142.96(14) 17_665 10_554
Se3 Na1 Ga1 41.74(5) 20_656 10_554
Na1 Na1 Ga1 89.07(8) 5 10_554
Se1 Na1 Zn1 44.63(6) . 10_554
Se2 Na1 Zn1 137.24(13) 17_665 10_554
Se3 Na1 Zn1 142.96(14) 17_665 10_554
Se3 Na1 Zn1 41.74(5) 20_656 10_554
Na1 Na1 Zn1 89.07(8) 5 10_554
Ga1 Na1 Zn1 0.00(3) 10_554 10_554
Se1 Na1 Se3 89.74(14) . 24
Se2 Na1 Se3 90.95(14) 17_665 24
Se3 Na1 Se3 89.35(16) 17_665 24
Se3 Na1 Se3 93.77(13) 20_656 24
Na1 Na1 Se3 55.19(15) 5 24
Ga1 Na1 Se3 80.97(11) 10_554 24
Zn1 Na1 Se3 80.97(11) 10_554 24
Se1 Na1 Se3 78.37(12) . .
Se2 Na1 Se3 101.22(16) 17_665 .
Se3 Na1 Se3 101.66(14) 17_665 .
Se3 Na1 Se3 76.01(14) 20_656 .
Na1 Na1 Se3 126.5(2) 5 .
Ga1 Na1 Se3 84.10(12) 10_554 .
Zn1 Na1 Se3 84.10(12) 10_554 .
Se3 Na1 Se3 164.98(12) 24 .
Se1 Na1 Zn1 136.57(13) . 17_665
Se2 Na1 Zn1 41.53(5) 17_665 17_665
Se3 Na1 Zn1 40.81(5) 17_665 17_665
Se3 Na1 Zn1 134.30(14) 20_656 17_665
Na1 Na1 Zn1 92.10(10) 5 17_665
Ga1 Na1 Zn1 174.1(2) 10_554 17_665
Zn1 Na1 Zn1 174.1(2) 10_554 17_665
Se3 Na1 Zn1 104.43(14) 24 17_665
Se3 Na1 Zn1 90.56(12) . 17_665
Se1 Na1 Na2 128.50(19) . 20_656
Se2 Na1 Na2 51.18(9) 17_665 20_656
Se3 Na1 Na2 92.62(13) 17_665 20_656
Se3 Na1 Na2 82.45(14) 20_656 20_656
Na1 Na1 Na2 88.63(13) 5 20_656
Ga1 Na1 Na2 117.35(16) 10_554 20_656
Zn1 Na1 Na2 117.35(16) 10_554 20_656
Se3 Na1 Na2 140.46(12) 24 20_656
Se3 Na1 Na2 50.15(9) . 20_656
Zn1 Na1 Na2 56.92(9) 17_665 20_656
Se1 Na1 Na2 49.49(7) . 4_564
Se2 Na1 Na2 128.68(13) 17_665 4_564
Se3 Na1 Na2 51.08(7) 17_665 4_564
Se3 Na1 Na2 132.40(11) 20_656 4_564
Na1 Na1 Na2 148.9(3) 5 4_564
Ga1 Na1 Na2 93.94(9) 10_554 4_564
Zn1 Na1 Na2 93.94(9) 10_554 4_564
Se3 Na1 Na2 94.68(14) 24 4_564
Se3 Na1 Na2 84.62(12) . 4_564
Zn1 Na1 Na2 88.05(9) 17_665 4_564
Na2 Na1 Na2 116.84(12) 20_656 4_564
Se1 Na2 Se1 86.26(14) 5_655 3_645
Se1 Na2 Se2 162.46(9) 5_655 3_645
Se1 Na2 Se2 83.47(7) 3_645 3_645
Se1 Na2 Se2 83.47(7) 5_655 .
Se1 Na2 Se2 162.46(9) 3_645 .
Se2 Na2 Se2 109.74(16) 3_645 .
Se1 Na2 Se3 91.23(6) 5_655 21_665
Se1 Na2 Se3 90.77(6) 3_645 21_665
Se2 Na2 Se3 74.77(4) 3_645 21_665
Se2 Na2 Se3 103.60(7) . 21_665
Se1 Na2 Se3 90.77(6) 5_655 27_565
Se1 Na2 Se3 91.23(6) 3_645 27_565
Se2 Na2 Se3 103.60(7) 3_645 27_565
Se2 Na2 Se3 74.77(4) . 27_565
Se3 Na2 Se3 177.26(17) 21_665 27_565
Se1 Na2 Zn1 127.66(14) 5_655 3_645
Se1 Na2 Zn1 42.11(4) 3_645 3_645
Se2 Na2 Zn1 41.55(4) 3_645 3_645
Se2 Na2 Zn1 148.39(14) . 3_645
Se3 Na2 Zn1 83.272(19) 21_665 3_645
Se3 Na2 Zn1 96.976(19) 27_565 3_645
Se1 Na2 Zn1 42.11(4) 5_655 5_655
Se1 Na2 Zn1 127.66(14) 3_645 5_655
Se2 Na2 Zn1 148.39(14) 3_645 5_655
Se2 Na2 Zn1 41.55(4) . 5_655
Se3 Na2 Zn1 96.976(19) 21_665 5_655
Se3 Na2 Zn1 83.272(19) 27_565 5_655
Zn1 Na2 Zn1 169.71(15) 3_645 5_655
Se1 Na2 Na1 88.03(8) 5_655 21_665
Se1 Na2 Na1 148.23(8) 3_645 21_665
Se2 Na2 Na1 93.24(13) 3_645 21_665
Se2 Na2 Na1 45.60(8) . 21_665
Se3 Na2 Na1 58.11(8) 21_665 21_665
Se3 Na2 Na1 120.10(11) 27_565 21_665
Zn1 Na2 Na1 129.14(10) 3_645 21_665
Zn1 Na2 Na1 57.92(8) 5_655 21_665
Se1 Na2 Na1 148.23(8) 5_655 27_565
Se1 Na2 Na1 88.03(8) 3_645 27_565
Se2 Na2 Na1 45.60(8) 3_645 27_565
Se2 Na2 Na1 93.24(13) . 27_565
Se3 Na2 Na1 120.10(11) 21_665 27_565
Se3 Na2 Na1 58.11(8) 27_565 27_565
Zn1 Na2 Na1 57.92(8) 3_645 27_565
Zn1 Na2 Na1 129.14(10) 5_655 27_565
Na1 Na2 Na1 112.04(17) 21_665 27_565
Se1 Na2 Na1 43.05(6) 5_655 5_655
Se1 Na2 Na1 92.31(14) 3_645 5_655
Se2 Na2 Na1 123.15(7) 3_645 5_655
Se2 Na2 Na1 89.86(11) . 5_655
Se3 Na2 Na1 48.54(6) 21_665 5_655
Se3 Na2 Na1 133.22(10) 27_565 5_655
Zn1 Na2 Na1 116.02(11) 3_645 5_655
Zn1 Na2 Na1 58.43(9) 5_655 5_655
Na1 Na2 Na1 63.16(12) 21_665 5_655
Na1 Na2 Na1 168.63(12) 27_565 5_655
Se1 Na2 Na1 92.31(14) 5_655 3_645
Se1 Na2 Na1 43.05(6) 3_645 3_645
Se2 Na2 Na1 89.86(11) 3_645 3_645
Se2 Na2 Na1 123.15(7) . 3_645
Se3 Na2 Na1 133.22(10) 21_665 3_645
Se3 Na2 Na1 48.54(6) 27_565 3_645
Zn1 Na2 Na1 58.43(9) 3_645 3_645
Zn1 Na2 Na1 116.02(11) 5_655 3_645
Na1 Na2 Na1 168.63(12) 21_665 3_645
Na1 Na2 Na1 63.16(12) 27_565 3_645
Na1 Na2 Na1 123.53(19) 5_655 3_645
Ga1 Se1 Zn1 105.17(8) . 10_554
Ga1 Se1 Ga1 105.17(8) . 10_554
Zn1 Se1 Ga1 0.00(5) 10_554 10_554
Ga1 Se1 Na1 91.93(13) . .
Zn1 Se1 Na1 83.62(8) 10_554 .
Ga1 Se1 Na1 83.62(8) 10_554 .
Ga1 Se1 Na1 83.62(8) . 10_554
Zn1 Se1 Na1 91.93(13) 10_554 10_554
Ga1 Se1 Na1 91.93(13) 10_554 10_554
Na1 Se1 Na1 172.7(2) . 10_554
Ga1 Se1 Na2 169.11(3) . 11_534
Zn1 Se1 Na2 81.30(9) 10_554 11_534
Ga1 Se1 Na2 81.30(9) 10_554 11_534
Na1 Se1 Na2 97.56(13) . 11_534
Na1 Se1 Na2 87.46(8) 10_554 11_534
Ga1 Se1 Na2 81.30(9) . 4_564
Zn1 Se1 Na2 169.11(3) 10_554 4_564
Ga1 Se1 Na2 169.11(3) 10_554 4_564
Na1 Se1 Na2 87.46(8) . 4_564
Na1 Se1 Na2 97.56(13) 10_554 4_564
Na2 Se1 Na2 93.74(14) 11_534 4_564
Zn1 Se2 Ga1 0.00(5) 5_655 5_655
Zn1 Se2 Ga1 118.59(5) 5_655 .
Ga1 Se2 Ga1 118.59(5) 5_655 .
Zn1 Se2 Na1 88.10(8) 5_655 21_665
Ga1 Se2 Na1 88.10(8) 5_655 21_665
Ga1 Se2 Na1 148.67(10) . 21_665
Zn1 Se2 Na1 148.67(10) 5_655 17_665
Ga1 Se2 Na1 148.67(10) 5_655 17_665
Ga1 Se2 Na1 88.10(8) . 17_665
Na1 Se2 Na1 72.98(18) 21_665 17_665
Zn1 Se2 Na2 84.95(5) 5_655 4_564
Ga1 Se2 Na2 84.95(5) 5_655 4_564
Ga1 Se2 Na2 81.32(9) . 4_564
Na1 Se2 Na2 119.62(15) 21_665 4_564
Na1 Se2 Na2 83.22(13) 17_665 4_564
Zn1 Se2 Na2 81.32(9) 5_655 .
Ga1 Se2 Na2 81.32(9) 5_655 .
Ga1 Se2 Na2 84.95(5) . .
Na1 Se2 Na2 83.22(13) 21_665 .
Na1 Se2 Na2 119.62(15) 17_665 .
Na2 Se2 Na2 152.93(11) 4_564 .
Zn1 Se3 Ga1 0.00(5) 20_656 20_656
Zn1 Se3 Ga1 100.35(5) 20_656 .
Ga1 Se3 Ga1 100.35(5) 20_656 .
Zn1 Se3 Na1 155.38(10) 20_656 17_665
Ga1 Se3 Na1 155.38(10) 20_656 17_665
Ga1 Se3 Na1 83.26(9) . 17_665
Zn1 Se3 Na2 83.58(8) 20_656 20_656
Ga1 Se3 Na2 83.58(8) 20_656 20_656
Ga1 Se3 Na2 146.13(5) . 20_656
Na1 Se3 Na2 80.38(8) 17_665 20_656
Zn1 Se3 Na1 75.85(8) 20_656 27_565
Ga1 Se3 Na1 75.85(8) 20_656 27_565
Ga1 Se3 Na1 85.83(13) . 27_565
Na1 Se3 Na1 128.77(12) 17_665 27_565
Na2 Se3 Na1 127.26(12) 20_656 27_565
Zn1 Se3 Na1 107.63(9) 20_656 32
Ga1 Se3 Na1 107.63(9) 20_656 32
Ga1 Se3 Na1 127.30(7) . 32
Na1 Se3 Na1 88.47(17) 17_665 32
Na2 Se3 Na1 81.78(8) 20_656 32
Na1 Se3 Na1 60.18(12) 27_565 32
Zn1 Se3 Na1 78.95(9) 20_656 .
Ga1 Se3 Na1 78.95(9) 20_656 .
Ga1 Se3 Na1 76.03(8) . .
Na1 Se3 Na1 78.34(14) 17_665 .
Na2 Se3 Na1 71.73(8) 20_656 .
Na1 Se3 Na1 145.59(11) 27_565 .
Na1 Se3 Na1 151.94(5) 32 .

loop_
_geom_bond_atom_site_label_1
_geom_bond_atom_site_label_2
_geom_bond_distance
_geom_bond_site_symmetry_2
Ga1 Se3 2.3914(15) 27_565
Ga1 Se3 2.4161(15) .
Ga1 Se2 2.4355(14) .
Ga1 Se1 2.4624(16) .
Ga1 Na1 3.483(4) 10_554
Na1 Se1 2.752(4) .
Na1 Se2 2.829(4) 17_665
Na1 Se3 3.062(5) 17_665
Na1 Se3 3.184(5) 20_656
Na1 Na1 3.364(8) 5
Na1 Ga1 3.483(4) 10_554
Na1 Zn1 3.483(4) 10_554
Na1 Se3 3.504(6) 24
Na1 Se3 3.515(7) .
Na1 Zn1 3.671(4) 17_665
Na1 Na2 3.932(6) 20_656
Na1 Na2 4.028(5) 4_564
Na2 Se1 3.066(4) 5_655
Na2 Se1 3.066(4) 3_645
Na2 Se2 3.085(3) 3_645
Na2 Se2 3.085(3) .
Na2 Se3 3.1787(18) 21_665
Na2 Se3 3.1787(18) 27_565
Na2 Zn1 3.630(4) 3_645
Na2 Zn1 3.630(4) 5_655
Na2 Na1 3.932(6) 21_665
Na2 Na1 3.932(6) 27_565
Na2 Na1 4.028(5) 5_655
Na2 Na1 4.028(5) 3_645
Se1 Zn1 2.4624(16) 10_554
Se1 Ga1 2.4624(16) 10_554
Se1 Na1 2.752(4) 10_554
Se1 Na2 3.066(4) 11_534
Se1 Na2 3.066(4) 4_564
Se2 Zn1 2.4355(14) 5_655
Se2 Ga1 2.4355(14) 5_655
Se2 Na1 2.829(4) 21_665
Se2 Na1 2.829(4) 17_665
Se2 Na2 3.085(3) 4_564
Se3 Zn1 2.3914(15) 20_656
Se3 Ga1 2.3914(15) 20_656
Se3 Na1 3.062(5) 17_665
Se3 Na2 3.1787(18) 20_656
Se3 Na1 3.184(5) 27_565
Se3 Na1 3.504(6) 32
